data_2216417
loop_
_publ_author_name
'Chojnacki, Jaroslaw'
'Skop, Patrycja'
'Pladzyk, Agnieszka'
'Nycz, Jacek E.'

_publ_section_title
;(7<i>Z</i>,7'<i>Z</i>)-2,2-Dimethyl-7,7'-(1,2,4-trithiolane-3,5-diylidene)bis[quinolin-8(7<i>H</i>)-one]
 chloroform disolvate
;
_journal_coeditor_code DN2267
_journal_issue 12
_journal_name_full 'Acta Crystallographica Section E'
_journal_page_first o4773
_journal_page_last o4774
_journal_paper_doi 10.1107/S1600536807058217
_journal_volume 63
_journal_year 2007
_chemical_formula_iupac 'C22 H14 N2 O2 S3, 2C H Cl3'
_chemical_formula_moiety 'C22 H14 N2 O2 S3, 2(C H Cl3)'
_chemical_formula_sum 'C24 H16 Cl6 N2 O2 S3'
_chemical_formula_weight 673.27
_chemical_name_systematic
;
(7Z,7'Z)-2,2-Dimethyl-7,7'-(1,2,4-trithiolane-3,5-diylidene)bis[quinolin-
8(7H)-one] chloroform disolvate
;
_space_group_IT_number 15
_symmetry_cell_setting monoclinic
_symmetry_space_group_name_Hall '-C 2yc'
_symmetry_space_group_name_H-M 'C 1 2/c 1'
_atom_sites_solution_hydrogens geom
_atom_sites_solution_primary direct
_atom_sites_solution_secondary difmap
_audit_creation_method 'WinGX routine CIF_UPDATE'
_cell_angle_alpha 90
_cell_angle_beta 104.149(5)
_cell_angle_gamma 90
_cell_formula_units_Z 4
_cell_length_a 23.7359(13)
_cell_length_b 10.6749(6)
_cell_length_c 11.1128(6)
_cell_measurement_reflns_used 6056
_cell_measurement_temperature 120(2)
_cell_measurement_theta_max 1.5
_cell_measurement_theta_min 30.6
_cell_volume 2730.3(3)
_computing_cell_refinement
;
CrysAlis RED (Oxford Diffraction, 2006)
;
_computing_data_collection
;
CrysAlis CCD (Oxford Diffraction, 2006)
;
_computing_data_reduction
;
CrysAlis RED (Oxford Diffraction, 2006)
;
_computing_molecular_graphics 'Ortep-3 for Windows (Farrugia, 1997)'
_computing_publication_material 'WinGX publication routines (Farrugia, 1999) and PLATON (Spek, 2003)'
_computing_structure_refinement 'SHELXL97 (Sheldrick, 1997)'
_computing_structure_solution 'SHELXS97 (Sheldrick, 1997)'
_diffrn_ambient_temperature 120
_diffrn_measured_fraction_theta_full 1.000
_diffrn_measured_fraction_theta_max 1.000
_diffrn_measurement_device_type 'KM4CCD, Oxford Diffraction'
_diffrn_measurement_method '0.75\% \w'
_diffrn_radiation_monochromator graphite
_diffrn_radiation_type MoK\a
_diffrn_radiation_wavelength 0.71073
_diffrn_reflns_av_R_equivalents 0.0546
_diffrn_reflns_limit_h_max 29
_diffrn_reflns_limit_h_min -29
_diffrn_reflns_limit_k_max 12
_diffrn_reflns_limit_k_min -13
_diffrn_reflns_limit_l_max 12
_diffrn_reflns_limit_l_min -13
_diffrn_reflns_number 9483
_diffrn_reflns_theta_full 26.00
_diffrn_reflns_theta_max 26
_diffrn_reflns_theta_min 2.1
_exptl_absorpt_coefficient_mu 0.887
_exptl_absorpt_correction_T_max 0.96305
_exptl_absorpt_correction_T_min 0.86672
_exptl_absorpt_correction_type numerical
_exptl_absorpt_process_details
;
(CrysAlis RED; Oxford Diffraction, 2006)
;
_exptl_crystal_colour red
_exptl_crystal_density_diffrn 1.638
_exptl_crystal_density_method 'not measured'
_exptl_crystal_description prism
_exptl_crystal_F_000 1360
_exptl_crystal_size_max 0.23
_exptl_crystal_size_mid 0.11
_exptl_crystal_size_min 0.05
_refine_diff_density_max 0.590
_refine_diff_density_min -0.400
_refine_ls_extinction_method none
_refine_ls_goodness_of_fit_ref 1.121
_refine_ls_hydrogen_treatment constr
_refine_ls_matrix_type full
_refine_ls_number_parameters 169
_refine_ls_number_reflns 2682
_refine_ls_number_restraints 0
_refine_ls_restrained_S_all 1.121
_refine_ls_R_factor_all 0.0648
_refine_ls_R_factor_gt 0.0544
_refine_ls_shift/su_max 0.005
_refine_ls_shift/su_mean 0.000
_refine_ls_structure_factor_coef Fsqd
_refine_ls_weighting_details 'calc w=1/[\s^2^(Fo^2^)+(0.0530P)^2^+10.8805P] where P=(Fo^2^+2Fc^2^)/3'
_refine_ls_weighting_scheme calc
_refine_ls_wR_factor_gt 0.1161
_refine_ls_wR_factor_ref 0.1266
_reflns_number_gt 2357
_reflns_number_total 2682
_reflns_threshold_expression I>2\s(I)
_cod_data_source_file dn2267.cif
_cod_data_source_block I
_cod_original_sg_symbol_H-M 'C 2/c'
_cod_database_code 2216417
_cod_database_fobs_code 2216417

loop_
_symmetry_equiv_pos_as_xyz
'x, y, z'
'-x, y, -z+1/2'
'x+1/2, y+1/2, z'
'-x+1/2, y+1/2, -z+1/2'
'-x, -y, -z'
'x, -y, z-1/2'
'-x+1/2, -y+1/2, -z'
'x+1/2, -y+1/2, z-1/2'

loop_
_atom_site_type_symbol
_atom_site_label
_atom_site_fract_x
_atom_site_fract_y
_atom_site_fract_z
_atom_site_U_iso_or_equiv
_atom_site_adp_type
_atom_site_calc_flag
_atom_site_refinement_flags
_atom_site_occupancy
S S1 0.5000 -0.02872(10) 0.2500 0.0174(3) Uani d S 1
S S2 0.46838(4) 0.23246(7) 0.30370(8) 0.0183(2) Uani d . 1
N N1 0.32997(13) 0.1448(3) 0.5839(3) 0.0188(6) Uani d . 1
O O1 0.39897(11) 0.2266(2) 0.4329(2) 0.0222(5) Uani d . 1
C C1 0.39538(15) 0.1118(3) 0.4513(3) 0.0172(7) Uani d . 1
C C2 0.42747(15) 0.0229(3) 0.3960(3) 0.0161(7) Uani d . 1
C C3 0.42230(15) -0.1102(3) 0.4154(3) 0.0192(7) Uani d . 1
H H3 0.4425 -0.1664 0.3776 0.023 Uiso calc R 1
C C4 0.38870(15) -0.1536(3) 0.4873(3) 0.0190(7) Uani d . 1
H H4 0.3863 -0.2395 0.4988 0.023 Uiso calc R 1
C C5 0.35623(14) -0.0699(3) 0.5473(3) 0.0164(7) Uani d . 1
C C6 0.32260(15) -0.1123(3) 0.6273(3) 0.0209(7) Uani d . 1
H H6 0.3204 -0.1973 0.6437 0.025 Uiso calc R 1
C C7 0.29310(15) -0.0268(3) 0.6809(3) 0.0203(7) Uani d . 1
H H7 0.2703 -0.0539 0.7329 0.024 Uiso calc R 1
C C8 0.29742(15) 0.1021(3) 0.6570(3) 0.0201(7) Uani d . 1
C C9 0.35899(14) 0.0610(3) 0.5305(3) 0.0162(7) Uani d . 1
C C10 0.46249(14) 0.0732(3) 0.3239(3) 0.0160(6) Uani d . 1
C C11 0.26353(17) 0.1970(3) 0.7105(4) 0.0282(8) Uani d . 1
H H11A 0.2813 0.2779 0.7113 0.042 Uiso calc R 1
H H11B 0.2633 0.1734 0.7937 0.042 Uiso calc R 1
H H11C 0.2243 0.2004 0.6606 0.042 Uiso calc R 1
C C12 0.38385(16) 0.4303(3) 0.6259(3) 0.0219(7) Uani d . 1
H H12 0.3788 0.3427 0.5991 0.026 Uiso calc R 1
Cl Cl1 0.32240(4) 0.51737(9) 0.54728(9) 0.0323(3) Uani d . 1
Cl Cl2 0.39044(5) 0.43802(10) 0.78724(8) 0.0365(3) Uani d . 1
Cl Cl3 0.44742(4) 0.49030(9) 0.59141(8) 0.0295(2) Uani d . 1

loop_
_atom_site_aniso_label
_atom_site_aniso_U_11
_atom_site_aniso_U_22
_atom_site_aniso_U_33
_atom_site_aniso_U_12
_atom_site_aniso_U_13
_atom_site_aniso_U_23
S1 0.0206(6) 0.0128(5) 0.0219(6) 0.000 0.0114(5) 0.000
S2 0.0218(4) 0.0134(4) 0.0231(4) 0.0000(3) 0.0118(3) 0.0000(3)
N1 0.0201(15) 0.0185(14) 0.0187(14) -0.0012(12) 0.0069(12) -0.0015(11)
O1 0.0299(14) 0.0155(11) 0.0253(13) -0.0025(10) 0.0144(11) -0.0007(10)
C1 0.0178(17) 0.0157(15) 0.0173(16) 0.0004(13) 0.0028(13) 0.0009(12)
C2 0.0141(16) 0.0183(15) 0.0164(15) -0.0018(13) 0.0048(13) -0.0015(12)
C3 0.0204(18) 0.0174(16) 0.0217(17) -0.0004(13) 0.0089(14) -0.0005(13)
C4 0.0183(17) 0.0142(15) 0.0254(17) -0.0005(13) 0.0074(14) 0.0003(13)
C5 0.0148(16) 0.0175(15) 0.0157(15) -0.0020(13) 0.0015(13) 0.0009(12)
C6 0.0211(18) 0.0183(16) 0.0234(17) -0.0016(13) 0.0060(14) 0.0026(14)
C7 0.0160(17) 0.0256(17) 0.0208(17) -0.0018(14) 0.0076(14) 0.0030(14)
C8 0.0176(17) 0.0227(17) 0.0204(16) 0.0004(14) 0.0056(14) -0.0026(14)
C9 0.0145(16) 0.0177(15) 0.0162(15) -0.0003(13) 0.0032(13) -0.0010(13)
C10 0.0155(16) 0.0149(15) 0.0178(15) -0.0008(13) 0.0046(13) -0.0009(12)
C11 0.031(2) 0.0263(18) 0.034(2) 0.0012(16) 0.0195(17) -0.0018(16)
C12 0.029(2) 0.0193(17) 0.0181(16) -0.0035(14) 0.0078(14) -0.0009(13)
Cl1 0.0272(5) 0.0319(5) 0.0356(5) 0.0022(4) 0.0036(4) 0.0045(4)
Cl2 0.0503(7) 0.0422(6) 0.0191(4) -0.0079(5) 0.0125(4) 0.0023(4)
Cl3 0.0260(5) 0.0393(5) 0.0240(5) -0.0087(4) 0.0075(4) -0.0044(4)

loop_
_atom_type_symbol
_atom_type_description
_atom_type_scat_dispersion_real
_atom_type_scat_dispersion_imag
_atom_type_scat_source
C C 0.0033 0.0016 'International Tables Vol C Tables 4.2.6.8 and 6.1.1.4'
H H 0 0 'International Tables Vol C Tables 4.2.6.8 and 6.1.1.4'
N N 0.0061 0.0033 'International Tables Vol C Tables 4.2.6.8 and 6.1.1.4'
O O 0.0106 0.006 'International Tables Vol C Tables 4.2.6.8 and 6.1.1.4'
S S 0.1246 0.1234 'International Tables Vol C Tables 4.2.6.8 and 6.1.1.4'
Cl Cl 0.1484 0.1585 'International Tables Vol C Tables 4.2.6.8 and 6.1.1.4'

loop_
_geom_angle_atom_site_label_1
_geom_angle_atom_site_label_2
_geom_angle_atom_site_label_3
_geom_angle_site_symmetry_1
_geom_angle_site_symmetry_3
_geom_angle
C10 S1 C10 2_655 . 102.3(2)
C10 S2 S2 . 2_655 99.41(11)
C8 N1 C9 . . 118.4(3)
O1 C1 C2 . . 120.8(3)
O1 C1 C9 . . 122.0(3)
C2 C1 C9 . . 117.2(3)
C10 C2 C1 . . 116.2(3)
C10 C2 C3 . . 123.2(3)
C1 C2 C3 . . 120.6(3)
C4 C3 C2 . . 120.8(3)
C4 C3 H3 . . 119.6
C2 C3 H3 . . 119.6
C3 C4 C5 . . 121.6(3)
C3 C4 H4 . . 119.2
C5 C4 H4 . . 119.2
C6 C5 C9 . . 116.9(3)
C6 C5 C4 . . 122.8(3)
C9 C5 C4 . . 120.2(3)
C7 C6 C5 . . 119.3(3)
C7 C6 H6 . . 120.3
C5 C6 H6 . . 120.3
C6 C7 C8 . . 119.9(3)
C6 C7 H7 . . 120.0
C8 C7 H7 . . 120.0
N1 C8 C7 . . 121.9(3)
N1 C8 C11 . . 117.2(3)
C7 C8 C11 . . 120.8(3)
N1 C9 C5 . . 123.5(3)
N1 C9 C1 . . 117.0(3)
C5 C9 C1 . . 119.6(3)
C2 C10 S2 . . 122.2(2)
C2 C10 S1 . . 118.5(2)
S2 C10 S1 . . 119.27(19)
C8 C11 H11A . . 109.5
C8 C11 H11B . . 109.5
H11A C11 H11B . . 109.5
C8 C11 H11C . . 109.5
H11A C11 H11C . . 109.5
H11B C11 H11C . . 109.5
Cl2 C12 Cl3 . . 109.62(19)
Cl2 C12 Cl1 . . 109.6(2)
Cl3 C12 Cl1 . . 110.34(19)
Cl2 C12 H12 . . 109.1
Cl3 C12 H12 . . 109.1
Cl1 C12 H12 . . 109.1

loop_
_geom_bond_atom_site_label_1
_geom_bond_atom_site_label_2
_geom_bond_site_symmetry_2
_geom_bond_distance
S1 C10 2_655 1.735(3)
S1 C10 . 1.735(3)
S2 C10 . 1.725(3)
S2 S2 2_655 2.1338(16)
N1 C8 . 1.331(4)
N1 C9 . 1.351(4)
O1 C1 . 1.248(4)
C1 C2 . 1.445(5)
C1 C9 . 1.479(5)
C2 C10 . 1.395(5)
C2 C3 . 1.447(4)
C3 C4 . 1.342(5)
C3 H3 . 0.9300
C4 C5 . 1.445(5)
C4 H4 . 0.9300
C5 C6 . 1.406(5)
C5 C9 . 1.414(5)
C6 C7 . 1.371(5)
C6 H6 . 0.9300
C7 C8 . 1.410(5)
C7 H7 . 0.9300
C8 C11 . 1.503(5)
C11 H11A . 0.9600
C11 H11B . 0.9600
C11 H11C . 0.9600
C12 Cl2 . 1.763(3)
C12 Cl3 . 1.765(4)
C12 Cl1 . 1.769(4)
C12 H12 . 0.9800

loop_
_geom_hbond_atom_site_label_D
_geom_hbond_atom_site_label_H
_geom_hbond_atom_site_label_A
_geom_hbond_distance_DH
_geom_hbond_distance_HA
_geom_hbond_distance_DA
_geom_hbond_angle_DHA
C3 H3 S1 0.93 2.64 3.032(3) 106.0
C12 H12 O1 0.98 2.37 3.136(4) 134.7
C12 H12 N1 0.98 2.40 3.294(4) 152.1
